data_7238160
loop_
_publ_author_name
'Ji, Chang-Chun'
'Li, Jing'
'Li, Yi-Zhi'
'Guo, Zi-Jian'
'Zheng, He-Gen'

_publ_section_title
;
 Eight new complexes based on flexible multicarboxylate ligands:
 synthesis, structures and properties
;
_journal_issue 10
_journal_name_full CrystEngComm
_journal_page_first 3183
_journal_paper_doi 10.1039/b926324a
_journal_volume 12
_journal_year 2010
_chemical_formula_moiety 'C16 H20 Co O10'
_chemical_formula_sum 'C16 H20 Co O10'
_chemical_formula_weight 431.25
_space_group_IT_number 2
_space_group_name_Hall '-P 1'
_space_group_name_H-M_alt 'P -1'
_symmetry_cell_setting triclinic
_symmetry_space_group_name_Hall '-P 1'
_symmetry_space_group_name_H-M 'P -1'
_atom_sites_solution_hydrogens geom
_atom_sites_solution_primary direct
_atom_sites_solution_secondary difmap
_audit_creation_method SHELXL-97
_cell_angle_alpha 88.367(3)
_cell_angle_beta 83.723(3)
_cell_angle_gamma 83.308(3)
_cell_formula_units_Z 1
_cell_length_a 4.9236(10)
_cell_length_b 5.7501(11)
_cell_length_c 15.143(3)
_cell_measurement_reflns_used 1055
_cell_measurement_temperature 293(2)
_cell_measurement_theta_max 27.131
_cell_measurement_theta_min 2.707
_cell_volume 423.19(14)
_computing_cell_refinement SMART
_computing_data_collection 'SMART (Bruker, 2000)'
_computing_data_reduction 'SAINT (Bruker, 2000)'
_computing_molecular_graphics SHELXTL
_computing_publication_material SHELXTL
_computing_structure_refinement SHELXTL
_computing_structure_solution 'SHELXTL (Bruker, 2000)'
_diffrn_ambient_temperature 293(2)
_diffrn_measured_fraction_theta_full 0.984
_diffrn_measured_fraction_theta_max 0.984
_diffrn_measurement_device_type 'Bruker Smart Apex CCD'
_diffrn_measurement_method 'phi and omega scans'
_diffrn_radiation_monochromator graphite
_diffrn_radiation_source 'fine-focus sealed tube'
_diffrn_radiation_type MoK\a
_diffrn_radiation_wavelength 0.71073
_diffrn_reflns_av_R_equivalents 0.0361
_diffrn_reflns_av_sigmaI/netI 0.0524
_diffrn_reflns_limit_h_max 5
_diffrn_reflns_limit_h_min -5
_diffrn_reflns_limit_k_max 6
_diffrn_reflns_limit_k_min -6
_diffrn_reflns_limit_l_max 17
_diffrn_reflns_limit_l_min -10
_diffrn_reflns_number 2119
_diffrn_reflns_theta_full 24.99
_diffrn_reflns_theta_max 24.99
_diffrn_reflns_theta_min 2.71
_exptl_absorpt_coefficient_mu 1.071
_exptl_absorpt_correction_T_max 0.843
_exptl_absorpt_correction_T_min 0.807
_exptl_absorpt_correction_type multi-scan
_exptl_absorpt_process_details 'SADABS; Bruker, 2000'
_exptl_crystal_colour purple
_exptl_crystal_density_diffrn 1.692
_exptl_crystal_density_method 'not measured'
_exptl_crystal_description prism
_exptl_crystal_F_000 223
_exptl_crystal_size_max 0.20
_exptl_crystal_size_mid 0.18
_exptl_crystal_size_min 0.16
_refine_diff_density_max 0.399
_refine_diff_density_min -0.575
_refine_diff_density_rms 0.082
_refine_ls_extinction_method none
_refine_ls_goodness_of_fit_ref 1.004
_refine_ls_hydrogen_treatment constr
_refine_ls_matrix_type full
_refine_ls_number_parameters 124
_refine_ls_number_reflns 1462
_refine_ls_number_restraints 0
_refine_ls_restrained_S_all 1.004
_refine_ls_R_factor_all 0.0467
_refine_ls_R_factor_gt 0.0428
_refine_ls_shift/su_max 0.000
_refine_ls_shift/su_mean 0.000
_refine_ls_structure_factor_coef Fsqd
_refine_ls_weighting_details 'calc w=1/[\s^2^(Fo^2^)+(0.0723P)^2^+0.0000P] where P=(Fo^2^+2Fc^2^)/3'
_refine_ls_weighting_scheme calc
_refine_ls_wR_factor_gt 0.1101
_refine_ls_wR_factor_ref 0.1129
_reflns_number_gt 1329
_reflns_number_total 1462
_reflns_threshold_expression >2sigma(I)
_cod_data_source_file b926324a.txt
_cod_data_source_block 7
_cod_depositor_comments
;
The following automatic conversions were performed:

data item '_symmetry_cell_setting' value 'Triclinic' was changed to
'triclinic' in accordance with the
/home/saulius/struct/COD-crude-data/automatic-downloads/DataCite-retrospective/RSC/depositions/lib/dictionaries/cif_core.dic
dictionary named 'cif_core.dic' version 2.4.2 last updated on
2011-04-26.

Automatic conversion script
Id: cif_fix_values 6909 2019-04-08 15:41:33Z antanas 
;
_cod_original_sg_symbol_H-M P-1
_cod_database_code 7238160

loop_
_symmetry_equiv_pos_as_xyz
'x, y, z'
'-x, -y, -z'

loop_
_atom_site_label
_atom_site_type_symbol
_atom_site_fract_x
_atom_site_fract_y
_atom_site_fract_z
_atom_site_U_iso_or_equiv
_atom_site_adp_type
_atom_site_occupancy
_atom_site_symmetry_multiplicity
_atom_site_calc_flag
_atom_site_refinement_flags
C1 C 0.0927(6) 0.7692(6) 0.1611(2) 0.0234(7) Uani 1 1 d .
C2 C 0.2499(7) 0.7925(6) 0.2404(2) 0.0270(7) Uani 1 1 d .
H2A H 0.1229 0.8128 0.2969 0.032 Uiso 1 1 d R
H2B H 0.3457 0.9355 0.2354 0.032 Uiso 1 1 d R
C3 C 0.5915(7) 0.5787(6) 0.3196(2) 0.0257(7) Uani 1 1 d .
C4 C 0.5764(8) 0.7500(7) 0.3817(2) 0.0377(9) Uani 1 1 d .
H4 H 0.4587 0.8876 0.3771 0.045 Uiso 1 1 calc R
C5 C 0.7381(8) 0.7165(7) 0.4516(2) 0.0367(9) Uani 1 1 d .
H5 H 0.7262 0.8344 0.4931 0.044 Uiso 1 1 calc R
C6 C 0.9151(7) 0.5167(6) 0.4622(2) 0.0267(8) Uani 1 1 d .
C7 C 0.9261(8) 0.3482(6) 0.3975(3) 0.0434(10) Uani 1 1 d .
H7 H 1.0446 0.2109 0.4014 0.052 Uiso 1 1 calc R
C8 C 0.7685(8) 0.3774(6) 0.3281(3) 0.0420(10) Uani 1 1 d .
H8 H 0.7810 0.2602 0.2863 0.050 Uiso 1 1 calc R
Co1 Co 0.0000 0.5000 0.0000 0.0208(2) Uani 1 2 d S
O1 O 0.2874(4) 0.6628(4) -0.08666(14) 0.0286(5) Uani 1 1 d .
H1B H 0.4553 0.6072 -0.0874 0.034 Uiso 1 1 d R
H1A H 0.2365 0.7261 -0.1345 0.034 Uiso 1 1 d R
O2 O -0.2691(5) 0.8031(4) -0.00032(15) 0.0300(6) Uani 1 1 d .
H2E H -0.2124 0.8693 0.0425 0.036 Uiso 1 1 d R
H2C H -0.4347 0.8000 0.0221 0.036 Uiso 1 1 d R
O3 O 0.1840(4) 0.6137(4) 0.10603(14) 0.0284(5) Uani 1 1 d .
O4 O -0.1172(4) 0.9132(4) 0.15724(15) 0.0305(6) Uani 1 1 d .
O5 O 0.4433(5) 0.5906(4) 0.24789(15) 0.0297(6) Uani 1 1 d .

loop_
_atom_site_aniso_label
_atom_site_aniso_U_11
_atom_site_aniso_U_22
_atom_site_aniso_U_33
_atom_site_aniso_U_23
_atom_site_aniso_U_13
_atom_site_aniso_U_12
C1 0.0246(17) 0.0278(17) 0.0186(16) 0.0033(13) -0.0065(13) -0.0038(14)
C2 0.0257(18) 0.0320(18) 0.0234(17) -0.0068(14) -0.0087(14) 0.0033(14)
C3 0.0241(17) 0.0362(19) 0.0177(16) 0.0000(14) -0.0071(13) -0.0022(14)
C4 0.039(2) 0.041(2) 0.032(2) -0.0096(16) -0.0192(17) 0.0146(17)
C5 0.040(2) 0.043(2) 0.0281(19) -0.0159(16) -0.0180(16) 0.0093(17)
C6 0.0289(19) 0.0325(19) 0.0196(17) 0.0004(14) -0.0091(14) -0.0019(14)
C7 0.058(3) 0.033(2) 0.041(2) -0.0091(17) -0.030(2) 0.0149(18)
C8 0.059(3) 0.035(2) 0.034(2) -0.0136(16) -0.0266(19) 0.0087(18)
Co1 0.0199(4) 0.0223(4) 0.0204(4) -0.0030(2) -0.0071(2) 0.0024(2)
O1 0.0236(12) 0.0327(13) 0.0281(13) 0.0025(10) -0.0056(10) 0.0044(10)
O2 0.0227(12) 0.0293(13) 0.0379(14) -0.0056(10) -0.0100(10) 0.0053(9)
O3 0.0257(12) 0.0353(13) 0.0241(12) -0.0095(10) -0.0104(10) 0.0061(10)
O4 0.0299(13) 0.0319(13) 0.0290(13) -0.0021(10) -0.0102(11) 0.0068(10)
O5 0.0319(13) 0.0345(13) 0.0234(12) -0.0085(10) -0.0150(10) 0.0071(10)

loop_
_atom_type_symbol
_atom_type_description
_atom_type_scat_dispersion_real
_atom_type_scat_dispersion_imag
_atom_type_scat_source
C C 0.0033 0.0016 'International Tables Vol C Tables 4.2.6.8 and 6.1.1.4'
H H 0.0000 0.0000 'International Tables Vol C Tables 4.2.6.8 and 6.1.1.4'
Co Co 0.3494 0.9721 'International Tables Vol C Tables 4.2.6.8 and 6.1.1.4'
O O 0.0106 0.0060 'International Tables Vol C Tables 4.2.6.8 and 6.1.1.4'

loop_
_geom_angle_atom_site_label_1
_geom_angle_atom_site_label_2
_geom_angle_atom_site_label_3
_geom_angle
_geom_angle_site_symmetry_1
_geom_angle_site_symmetry_3
O3 C1 O4 126.6(3) . .
O3 C1 C2 118.1(3) . .
O4 C1 C2 115.3(3) . .
O5 C2 C1 109.6(3) . .
O5 C2 H2A 109.8 . .
C1 C2 H2A 111.5 . .
O5 C2 H2B 110.0 . .
C1 C2 H2B 111.4 . .
H2A C2 H2B 104.5 . .
O5 C3 C4 125.1(3) . .
O5 C3 C8 116.0(3) . .
C4 C3 C8 118.9(3) . .
C3 C4 C5 119.5(3) . .
C3 C4 H4 120.3 . .
C5 C4 H4 120.3 . .
C6 C5 C4 123.0(3) . .
C6 C5 H5 118.5 . .
C4 C5 H5 118.5 . .
C5 C6 C7 115.8(3) . .
C5 C6 C6 122.1(4) . 2_766
C7 C6 C6 122.1(4) . 2_766
C8 C7 C6 122.2(3) . .
C8 C7 H7 118.9 . .
C6 C7 H7 118.9 . .
C7 C8 C3 120.6(3) . .
C7 C8 H8 119.7 . .
C3 C8 H8 119.7 . .
O2 Co1 O2 180.0 2_565 .
O2 Co1 O3 91.86(9) 2_565 2_565
O2 Co1 O3 88.14(9) . 2_565
O2 Co1 O3 88.14(9) 2_565 .
O2 Co1 O3 91.86(9) . .
O3 Co1 O3 180.00(7) 2_565 .
O2 Co1 O1 90.39(9) 2_565 .
O2 Co1 O1 89.61(9) . .
O3 Co1 O1 91.69(9) 2_565 .
O3 Co1 O1 88.31(9) . .
O2 Co1 O1 89.61(9) 2_565 2_565
O2 Co1 O1 90.39(9) . 2_565
O3 Co1 O1 88.31(9) 2_565 2_565
O3 Co1 O1 91.69(9) . 2_565
O1 Co1 O1 180.0 . 2_565
Co1 O1 H1B 117.1 . .
Co1 O1 H1A 118.7 . .
H1B O1 H1A 117.1 . .
Co1 O2 H2E 97.4 . .
Co1 O2 H2C 119.1 . .
H2E O2 H2C 97.6 . .
C1 O3 Co1 128.9(2) . .
C3 O5 C2 116.7(2) . .

loop_
_geom_bond_atom_site_label_1
_geom_bond_atom_site_label_2
_geom_bond_distance
_geom_bond_site_symmetry_2
C1 O3 1.250(4) .
C1 O4 1.252(4) .
C1 C2 1.516(4) .
C2 O5 1.423(4) .
C2 H2A 1.0036 .
C2 H2B 0.9914 .
C3 O5 1.368(4) .
C3 C4 1.372(5) .
C3 C8 1.377(5) .
C4 C5 1.388(5) .
C4 H4 0.9300 .
C5 C6 1.376(5) .
C5 H5 0.9300 .
C6 C7 1.390(5) .
C6 C6 1.485(6) 2_766
C7 C8 1.368(5) .
C7 H7 0.9300 .
C8 H8 0.9300 .
Co1 O2 2.063(2) 2_565
Co1 O2 2.063(2) .
Co1 O3 2.084(2) 2_565
Co1 O3 2.084(2) .
Co1 O1 2.105(2) .
Co1 O1 2.105(2) 2_565
O1 H1B 0.8500 .
O1 H1A 0.8501 .
O2 H2E 0.8500 .
O2 H2C 0.8500 .

loop_
_geom_hbond_atom_site_label_D
_geom_hbond_atom_site_label_H
_geom_hbond_atom_site_label_A
_geom_hbond_distance_DH
_geom_hbond_distance_HA
_geom_hbond_distance_DA
_geom_hbond_angle_DHA
_geom_hbond_site_symmetry_A
O1 H1B O3 0.85 2.06 2.878(3) 162.1 2_665
O1 H1B O2 0.85 2.38 2.868(3) 116.7 1_655
O1 H1A O4 0.85 2.12 2.713(3) 126.7 2_575
O2 H2E O4 0.85 1.88 2.691(3) 159.2 .
O2 H2E O3 0.85 2.56 2.979(3) 111.5 .
O2 H2C O1 0.85 2.45 2.868(3) 110.7 1_455
O2 H2C O2 0.85 2.59 3.015(4) 111.8 2_475

loop_
_geom_torsion_atom_site_label_1
_geom_torsion_atom_site_label_2
_geom_torsion_atom_site_label_3
_geom_torsion_atom_site_label_4
_geom_torsion
_geom_torsion_site_symmetry_1
_geom_torsion_site_symmetry_4
O3 C1 C2 O5 -13.9(4) . .
O4 C1 C2 O5 167.0(3) . .
O5 C3 C4 C5 180.0(3) . .
C8 C3 C4 C5 -0.2(6) . .
C3 C4 C5 C6 -0.3(6) . .
C4 C5 C6 C7 0.8(6) . .
C4 C5 C6 C6 -179.5(4) . 2_766
C5 C6 C7 C8 -0.8(6) . .
C6 C6 C7 C8 179.5(4) 2_766 .
C6 C7 C8 C3 0.3(6) . .
O5 C3 C8 C7 180.0(3) . .
C4 C3 C8 C7 0.2(6) . .
O4 C1 O3 Co1 -10.2(5) . .
C2 C1 O3 Co1 170.8(2) . .
O2 Co1 O3 C1 -160.7(3) 2_565 .
O2 Co1 O3 C1 19.3(3) . .
O3 Co1 O3 C1 -90(100) 2_565 .
O1 Co1 O3 C1 108.8(3) . .
O1 Co1 O3 C1 -71.2(3) 2_565 .
C4 C3 O5 C2 -3.1(5) . .
C8 C3 O5 C2 177.1(3) . .
C1 C2 O5 C3 -176.4(3) . .
